data_7713969
loop_
_publ_author_name
'Pandey, Dilip'
'Singh, Gopal'
'Mishra, Shivendu'
'Viau, Lydie'
'Knorr, Michael'
'Raghuvanshi, Abhinav'

_publ_section_title
;
 Solvatochromic behaviour of cyclic dithioether-functionalized
 triphenylamine ligands and their mechano-responsive Cu(I) coordination
 polymers
;
_journal_name_full 'Dalton Transactions'
_journal_paper_doi 10.1039/D3DT02226A
_journal_year 2023
_chemical_formula_moiety 'C26 H27 N S4'
_chemical_formula_sum 'C26 H27 N S4'
_chemical_formula_weight 481.72
_space_group_crystal_system monoclinic
_space_group_IT_number 14
_space_group_name_Hall '-P 2ybc'
_space_group_name_H-M_alt 'P 1 21/c 1'
_atom_sites_solution_hydrogens geom
_atom_sites_solution_primary iterative
_audit_creation_date 2022-08-17
_audit_creation_method
;
Olex2 1.5
(compiled 2022.04.07 svn.rca3783a0 for OlexSys, GUI svn.r6498)
;
_audit_update_record
;
2023-02-15 deposited with the CCDC.	2023-09-19 downloaded from the CCDC.
;
_cell_angle_alpha 90
_cell_angle_beta 111.691(7)
_cell_angle_gamma 90
_cell_formula_units_Z 4
_cell_length_a 11.4824(7)
_cell_length_b 19.6385(9)
_cell_length_c 11.7588(8)
_cell_measurement_reflns_used 5510
_cell_measurement_temperature 293(2)
_cell_measurement_theta_max 25.4700
_cell_measurement_theta_min 3.2790
_cell_volume 2463.8(3)
_computing_cell_refinement 'CrysAlisPro 1.171.41.115a (Rigaku OD, 2021)'
_computing_data_collection 'CrysAlisPro 1.171.41.115a (Rigaku OD, 2021)'
_computing_data_reduction 'CrysAlisPro 1.171.41.115a (Rigaku OD, 2021)'
_computing_molecular_graphics 'Olex2 1.5 (Dolomanov et al., 2009)'
_computing_publication_material 'Olex2 1.5 (Dolomanov et al., 2009)'
_computing_structure_refinement 'SHELXL 2014/7 (Sheldrick, 2015)'
_computing_structure_solution 'olex2.solve 1.5 (Bourhis et al., 2015)'
_diffrn_ambient_temperature 293(2)
_diffrn_detector 'CCD plate'
_diffrn_detector_area_resol_mean 16.0309
_diffrn_detector_type Eos
_diffrn_measured_fraction_theta_full 0.997
_diffrn_measured_fraction_theta_max 0.997
_diffrn_measurement_details
;
List of Runs (angles in degrees, time in seconds):

  # Type    Start    End  Width  t~exp~   \w     \q     \k     \f   Frames
#--------------------------------------------------------------------------
  1  \w     -6.00  21.00   0.75   15.00    --   18.09-106.00-151.00   36
  2  \w    -64.00 -25.75   0.75   15.00    --  -19.42 106.00 -52.00   51
  3  \w    -54.00  43.50   0.75   15.00    --   18.09 -37.00-180.00  130
  4  \w     39.00  65.25   0.75   15.00    --   18.09 178.00-150.00   35
  5  \w    -11.00  79.00   0.75   15.00    --   18.09  77.00  60.00  120
  6  \w     22.00  54.25   0.75   15.00    --   18.09 -99.00-120.00   43
  7  \w     -8.00  34.00   0.75   15.00    --   18.09  77.00-180.00   56
  8  \w     47.00  87.50   0.75   15.00    --   18.09  77.00-180.00   54
  9  \w     41.00  68.00   0.75   15.00    --   18.09-178.00  60.00   36
 10  \w    -54.00  42.00   0.75   15.00    --   18.09 -37.00 -90.00  128
;
_diffrn_measurement_device 'four-circle diffractometer'
_diffrn_measurement_device_type 'SuperNova, Dual, Cu at home/near, Eos'
_diffrn_measurement_method '\w scans'
_diffrn_orient_matrix_type 'CrysAlisPro convention (1999,Acta A55,543-557)'
_diffrn_orient_matrix_UB_11 -0.0307273000
_diffrn_orient_matrix_UB_12 -0.0055982000
_diffrn_orient_matrix_UB_13 0.0415899000
_diffrn_orient_matrix_UB_21 -0.0088158000
_diffrn_orient_matrix_UB_22 -0.0347175000
_diffrn_orient_matrix_UB_23 -0.0177658000
_diffrn_orient_matrix_UB_31 0.0582872000
_diffrn_orient_matrix_UB_32 -0.0081797000
_diffrn_orient_matrix_UB_33 0.0466040000
_diffrn_radiation_monochromator mirror
_diffrn_radiation_probe x-ray
_diffrn_radiation_type 'Mo K\a'
_diffrn_radiation_wavelength 0.71073
_diffrn_reflns_av_R_equivalents 0.0887
_diffrn_reflns_av_unetI/netI 0.0652
_diffrn_reflns_Laue_measured_fraction_full 0.997
_diffrn_reflns_Laue_measured_fraction_max 0.997
_diffrn_reflns_limit_h_max 13
_diffrn_reflns_limit_h_min -13
_diffrn_reflns_limit_k_max 23
_diffrn_reflns_limit_k_min -23
_diffrn_reflns_limit_l_max 13
_diffrn_reflns_limit_l_min -13
_diffrn_reflns_number 20559
_diffrn_reflns_point_group_measured_fraction_full 0.997
_diffrn_reflns_point_group_measured_fraction_max 0.997
_diffrn_reflns_theta_full 25.000
_diffrn_reflns_theta_max 25.000
_diffrn_reflns_theta_min 3.291
_diffrn_source 'micro-focus sealed X-ray tube'
_diffrn_source_type 'SuperNova (Mo) X-ray Source'
_exptl_absorpt_coefficient_mu 0.400
_exptl_absorpt_correction_T_max 1.00000
_exptl_absorpt_correction_T_min 0.26056
_exptl_absorpt_correction_type multi-scan
_exptl_absorpt_process_details
;
CrysAlisPro 1.171.41.115a (Rigaku Oxford Diffraction, 2021)
Empirical absorption correction using spherical harmonics,
implemented in SCALE3 ABSPACK scaling algorithm.
;
_exptl_crystal_colour colourless
_exptl_crystal_colour_primary colourless
_exptl_crystal_density_diffrn 1.299
_exptl_crystal_description block
_exptl_crystal_F_000 1016
_exptl_crystal_size_max 0.35
_exptl_crystal_size_mid 0.31
_exptl_crystal_size_min 0.22
_refine_diff_density_max 0.429
_refine_diff_density_min -0.373
_refine_diff_density_rms 0.054
_refine_ls_extinction_method none
_refine_ls_goodness_of_fit_ref 1.049
_refine_ls_hydrogen_treatment constr
_refine_ls_matrix_type full
_refine_ls_number_parameters 280
_refine_ls_number_reflns 4320
_refine_ls_number_restraints 0
_refine_ls_restrained_S_all 1.049
_refine_ls_R_factor_all 0.0862
_refine_ls_R_factor_gt 0.0527
_refine_ls_shift/su_max 0.000
_refine_ls_shift/su_mean 0.000
_refine_ls_structure_factor_coef Fsqd
_refine_ls_weighting_details 'w=1/[\s^2^(Fo^2^)+(0.0562P)^2^+0.4532P] where P=(Fo^2^+2Fc^2^)/3'
_refine_ls_weighting_scheme calc
_refine_ls_wR_factor_gt 0.1268
_refine_ls_wR_factor_ref 0.1477
_reflns_Friedel_coverage 0.000
_reflns_number_gt 2849
_reflns_number_total 4320
_reflns_threshold_expression 'I > 2\s(I)'
_cod_data_source_file d3dt02226a2.cif
_cod_data_source_block ligand
_cod_database_code 7713969
_shelx_shelxl_version_number 2014/7
_chemical_oxdiff_formula C40H40N4S4Cu4Cl4
_shelx_space_group_comment
;
The symmetry employed for this shelxl refinement is uniquely defined
by the following loop, which should always be used as a source of
symmetry information in preference to the above space-group names.
They are only intended as comments.
;
_shelx_estimated_absorpt_t_max 0.917
_shelx_estimated_absorpt_t_min 0.873
_olex2_refinement_description
;
1. Fixed Uiso
 At 1.2 times of:
  All C(H) groups, All C(H,H) groups
2.a Ternary CH refined with riding coordinates:
 C19(H19), C23(H23)
2.b Secondary CH2 refined with riding coordinates:
 C25(H25A,H25B), C26(H26A,H26B), C24(H24A,H24B), C22(H22A,H22B), C20(H20A,
 H20B), C21(H21A,H21B)
2.c Aromatic/amide H refined with riding coordinates:
 C14(H14), C3(H3), C17(H17), C5(H5), C15(H15), C6(H6), C8(H8), C2(H2),
 C18(H18), C12(H12), C9(H9), C11(H11), C10(H10)
;
_olex2_submission_special_instructions 'No special instructions were received'
_oxdiff_exptl_absorpt_empirical_details
;
Empirical correction (ABSPACK) includes:
- Absorption correction using spherical harmonics
- Frame scaling
;
_oxdiff_exptl_absorpt_empirical_full_max 3.338
_oxdiff_exptl_absorpt_empirical_full_min 0.220

loop_
_space_group_symop_operation_xyz
'x, y, z'
'-x, y+1/2, -z+1/2'
'-x, -y, -z'
'x, -y-1/2, z-1/2'

loop_
_atom_site_label
_atom_site_type_symbol
_atom_site_fract_x
_atom_site_fract_y
_atom_site_fract_z
_atom_site_U_iso_or_equiv
_atom_site_adp_type
_atom_site_occupancy
_atom_site_site_symmetry_order
_atom_site_calc_flag
_atom_site_refinement_flags_posn
_atom_site_refinement_flags_adp
_atom_site_refinement_flags_occupancy
_atom_site_disorder_assembly
_atom_site_disorder_group
S1 S 0.02116(8) 0.66630(5) 0.43561(9) 0.0604(3) Uani 1 1 d . . . . .
S3 S 0.74103(8) 0.47428(5) 0.13634(9) 0.0593(3) Uani 1 1 d . . . . .
S2 S -0.07522(9) 0.64581(5) 0.16108(9) 0.0674(3) Uani 1 1 d . . . . .
S4 S 0.72868(10) 0.32101(5) 0.10907(11) 0.0749(4) Uani 1 1 d . . . . .
N1 N 0.3559(2) 0.40739(12) 0.4045(2) 0.0449(6) Uani 1 1 d . . . . .
C13 C 0.4277(3) 0.40101(14) 0.3296(3) 0.0395(7) Uani 1 1 d . . . . .
C4 C 0.0675(3) 0.55368(15) 0.3291(3) 0.0402(7) Uani 1 1 d . . . . .
C1 C 0.2565(3) 0.45694(15) 0.3732(3) 0.0403(7) Uani 1 1 d . . . . .
C14 C 0.5565(3) 0.39073(15) 0.3786(3) 0.0438(8) Uani 1 1 d . . . . .
H14 H 0.5972 0.3852 0.4626 0.053 Uiso 1 1 calc R U . . .
C3 C 0.0528(3) 0.48922(15) 0.3674(3) 0.0437(8) Uani 1 1 d . . . . .
H3 H -0.0205 0.4779 0.3793 0.052 Uiso 1 1 calc R U . . .
C7 C 0.3987(3) 0.38084(15) 0.5252(3) 0.0385(7) Uani 1 1 d . . . . .
C17 C 0.4387(3) 0.40563(15) 0.1291(3) 0.0463(8) Uani 1 1 d . . . . .
H17 H 0.3984 0.4105 0.0449 0.056 Uiso 1 1 calc R U . . .
C5 C 0.1771(3) 0.56906(15) 0.3106(3) 0.0445(8) Uani 1 1 d . . . . .
H5 H 0.1873 0.6122 0.2828 0.053 Uiso 1 1 calc R U . . .
C16 C 0.5675(3) 0.39734(14) 0.1786(3) 0.0409(7) Uani 1 1 d . . . . .
C15 C 0.6245(3) 0.38861(15) 0.3033(3) 0.0450(8) Uani 1 1 d . . . . .
H15 H 0.7105 0.3811 0.3374 0.054 Uiso 1 1 calc R U . . .
C6 C 0.2710(3) 0.52157(15) 0.3327(3) 0.0442(8) Uani 1 1 d . . . . .
H6 H 0.3442 0.5328 0.3204 0.053 Uiso 1 1 calc R U . . .
C19 C -0.0338(3) 0.60663(15) 0.3097(3) 0.0438(8) Uani 1 1 d . . . . .
H19 H -0.1084 0.5837 0.3129 0.053 Uiso 1 1 calc R U . . .
C8 C 0.3953(3) 0.41987(16) 0.6215(3) 0.0458(8) Uani 1 1 d . . . . .
H8 H 0.3650 0.4642 0.6074 0.055 Uiso 1 1 calc R U . . .
C2 C 0.1467(3) 0.44080(16) 0.3884(3) 0.0464(8) Uani 1 1 d . . . . .
H2 H 0.1351 0.3971 0.4129 0.056 Uiso 1 1 calc R U . . .
C18 C 0.3695(3) 0.40677(15) 0.2032(3) 0.0447(8) Uani 1 1 d . . . . .
H18 H 0.2828 0.4114 0.1682 0.054 Uiso 1 1 calc R U . . .
C23 C 0.6430(3) 0.39932(15) 0.0968(3) 0.0476(8) Uani 1 1 d . . . . .
H23 H 0.5845 0.4041 0.0119 0.057 Uiso 1 1 calc R U . . .
C12 C 0.4441(3) 0.31495(15) 0.5488(3) 0.0498(8) Uani 1 1 d . . . . .
H12 H 0.4468 0.2878 0.4851 0.060 Uiso 1 1 calc R U . . .
C9 C 0.4366(3) 0.39359(18) 0.7387(3) 0.0550(9) Uani 1 1 d . . . . .
H9 H 0.4337 0.4204 0.8028 0.066 Uiso 1 1 calc R U . . .
C11 C 0.4853(3) 0.28943(17) 0.6663(4) 0.0594(10) Uani 1 1 d . . . . .
H11 H 0.5161 0.2452 0.6814 0.071 Uiso 1 1 calc R U . . .
C10 C 0.4814(3) 0.32880(19) 0.7612(4) 0.0594(9) Uani 1 1 d . . . . .
H10 H 0.5092 0.3114 0.8403 0.071 Uiso 1 1 calc R U . . .
C25 C 0.8930(3) 0.4012(2) 0.0423(4) 0.0729(11) Uani 1 1 d . . . . .
H25A H 0.9503 0.3964 0.1265 0.087 Uiso 1 1 calc R U . . .
H25B H 0.9425 0.4037 -0.0090 0.087 Uiso 1 1 calc R U . . .
C26 C 0.8090(4) 0.33942(19) 0.0065(4) 0.0718(11) Uani 1 1 d . . . . .
H26A H 0.8591 0.3002 0.0036 0.086 Uiso 1 1 calc R U . . .
H26B H 0.7471 0.3463 -0.0751 0.086 Uiso 1 1 calc R U . . .
C24 C 0.8202(4) 0.46633(19) 0.0295(4) 0.0721(11) Uani 1 1 d . . . . .
H24A H 0.7584 0.4691 -0.0531 0.086 Uiso 1 1 calc R U . . .
H24B H 0.8771 0.5045 0.0411 0.086 Uiso 1 1 calc R U . . .
C22 C -0.1941(4) 0.7045(2) 0.1662(4) 0.0763(12) Uani 1 1 d . . . . .
H22A H -0.2258 0.7294 0.0896 0.092 Uiso 1 1 calc R U . . .
H22B H -0.2632 0.6786 0.1730 0.092 Uiso 1 1 calc R U . . .
C20 C -0.1136(4) 0.72246(19) 0.3938(4) 0.0738(12) Uani 1 1 d . . . . .
H20A H -0.1846 0.6968 0.3965 0.089 Uiso 1 1 calc R U . . .
H20B H -0.0961 0.7583 0.4545 0.089 Uiso 1 1 calc R U . . .
C21 C -0.1497(4) 0.7546(2) 0.2697(5) 0.0910(15) Uani 1 1 d . . . . .
H21A H -0.0779 0.7789 0.2655 0.109 Uiso 1 1 calc R U . . .
H21B H -0.2156 0.7876 0.2596 0.109 Uiso 1 1 calc R U . . .

loop_
_atom_site_aniso_label
_atom_site_aniso_U_11
_atom_site_aniso_U_22
_atom_site_aniso_U_33
_atom_site_aniso_U_23
_atom_site_aniso_U_13
_atom_site_aniso_U_12
S1 0.0661(6) 0.0604(6) 0.0596(7) -0.0146(5) 0.0289(5) 0.0003(4)
S3 0.0742(6) 0.0550(6) 0.0634(7) -0.0061(4) 0.0424(5) -0.0052(4)
S2 0.0779(6) 0.0829(7) 0.0532(6) 0.0195(5) 0.0380(5) 0.0356(5)
S4 0.1032(8) 0.0532(6) 0.0977(9) 0.0071(5) 0.0716(7) 0.0157(5)
N1 0.0481(14) 0.0513(16) 0.0404(16) 0.0050(12) 0.0222(13) 0.0137(12)
C13 0.0475(17) 0.0355(17) 0.0423(19) 0.0002(14) 0.0245(15) 0.0061(13)
C4 0.0446(16) 0.0444(18) 0.0328(18) -0.0001(14) 0.0157(14) 0.0064(13)
C1 0.0431(16) 0.0444(18) 0.0362(18) 0.0007(14) 0.0181(14) 0.0091(13)
C14 0.0451(17) 0.0496(19) 0.0362(19) -0.0019(14) 0.0146(15) 0.0006(14)
C3 0.0406(16) 0.053(2) 0.043(2) 0.0037(15) 0.0217(15) 0.0037(14)
C7 0.0417(15) 0.0402(17) 0.0376(18) 0.0049(14) 0.0193(14) 0.0033(13)
C17 0.0524(18) 0.051(2) 0.0353(19) -0.0025(15) 0.0160(15) 0.0058(15)
C5 0.0506(18) 0.0391(17) 0.050(2) 0.0055(15) 0.0254(16) 0.0031(14)
C16 0.0470(17) 0.0401(18) 0.0402(19) -0.0032(14) 0.0215(15) 0.0018(13)
C15 0.0404(16) 0.053(2) 0.044(2) -0.0040(15) 0.0187(15) 0.0008(14)
C6 0.0436(16) 0.0476(19) 0.046(2) 0.0037(15) 0.0216(15) 0.0009(14)
C19 0.0490(17) 0.0447(18) 0.044(2) -0.0029(14) 0.0251(16) 0.0087(13)
C8 0.0529(18) 0.0386(18) 0.052(2) 0.0015(15) 0.0268(16) 0.0036(14)
C2 0.0521(18) 0.0436(18) 0.049(2) 0.0067(15) 0.0250(16) 0.0002(15)
C18 0.0425(16) 0.053(2) 0.0386(19) -0.0003(15) 0.0154(15) 0.0058(14)
C23 0.0508(18) 0.054(2) 0.044(2) -0.0007(15) 0.0248(16) 0.0073(15)
C12 0.0603(19) 0.0409(19) 0.053(2) -0.0001(16) 0.0273(17) 0.0080(15)
C9 0.061(2) 0.066(2) 0.042(2) 0.0002(17) 0.0237(17) 0.0048(17)
C11 0.067(2) 0.045(2) 0.069(3) 0.0160(19) 0.029(2) 0.0157(16)
C10 0.062(2) 0.070(3) 0.049(2) 0.0151(19) 0.0241(18) 0.0083(18)
C25 0.070(2) 0.095(3) 0.071(3) -0.005(2) 0.045(2) 0.005(2)
C26 0.081(3) 0.075(3) 0.081(3) -0.005(2) 0.056(2) 0.019(2)
C24 0.088(3) 0.075(3) 0.077(3) 0.000(2) 0.057(2) -0.008(2)
C22 0.073(2) 0.082(3) 0.085(3) 0.033(3) 0.042(2) 0.036(2)
C20 0.084(3) 0.058(2) 0.094(3) -0.017(2) 0.051(3) 0.008(2)
C21 0.094(3) 0.057(3) 0.142(5) 0.021(3) 0.067(3) 0.030(2)

loop_
_atom_type_symbol
_atom_type_description
_atom_type_scat_dispersion_real
_atom_type_scat_dispersion_imag
_atom_type_scat_source
C C 0.0033 0.0016 'International Tables Vol C Tables 4.2.6.8 and 6.1.1.4'
H H 0.0000 0.0000 'International Tables Vol C Tables 4.2.6.8 and 6.1.1.4'
N N 0.0061 0.0033 'International Tables Vol C Tables 4.2.6.8 and 6.1.1.4'
S S 0.1246 0.1234 'International Tables Vol C Tables 4.2.6.8 and 6.1.1.4'

loop_
_geom_angle_atom_site_label_1
_geom_angle_atom_site_label_2
_geom_angle_atom_site_label_3
_geom_angle
_geom_angle_site_symmetry_1
_geom_angle_site_symmetry_3
_geom_angle_publ_flag
C19 S1 C20 99.61(17) . . ?
C23 S3 C24 100.14(16) . . ?
C22 S2 C19 99.87(17) . . ?
C23 S4 C26 100.02(16) . . ?
C13 N1 C1 119.2(2) . . ?
C13 N1 C7 121.5(2) . . ?
C7 N1 C1 117.0(2) . . ?
C14 C13 N1 122.0(3) . . ?
C14 C13 C18 118.2(3) . . ?
C18 C13 N1 119.8(3) . . ?
C3 C4 C5 118.7(3) . . ?
C3 C4 C19 120.1(3) . . ?
C5 C4 C19 121.2(3) . . ?
C6 C1 N1 121.5(3) . . ?
C2 C1 N1 119.3(3) . . ?
C2 C1 C6 119.2(3) . . ?
C13 C14 H14 119.8 . . ?
C15 C14 C13 120.4(3) . . ?
C15 C14 H14 119.8 . . ?
C4 C3 H3 119.7 . . ?
C4 C3 C2 120.5(3) . . ?
C2 C3 H3 119.7 . . ?
C8 C7 N1 120.8(3) . . ?
C8 C7 C12 118.5(3) . . ?
C12 C7 N1 120.7(3) . . ?
C16 C17 H17 119.6 . . ?
C18 C17 H17 119.6 . . ?
C18 C17 C16 120.8(3) . . ?
C4 C5 H5 119.5 . . ?
C6 C5 C4 121.1(3) . . ?
C6 C5 H5 119.5 . . ?
C17 C16 C23 120.2(3) . . ?
C15 C16 C17 118.4(3) . . ?
C15 C16 C23 121.4(3) . . ?
C14 C15 H15 119.3 . . ?
C16 C15 C14 121.3(3) . . ?
C16 C15 H15 119.3 . . ?
C1 C6 H6 120.0 . . ?
C5 C6 C1 120.0(3) . . ?
C5 C6 H6 120.0 . . ?
S1 C19 H19 108.2 . . ?
S2 C19 S1 113.80(16) . . ?
S2 C19 H19 108.2 . . ?
C4 C19 S1 107.8(2) . . ?
C4 C19 S2 110.6(2) . . ?
C4 C19 H19 108.2 . . ?
C7 C8 H8 119.7 . . ?
C7 C8 C9 120.5(3) . . ?
C9 C8 H8 119.7 . . ?
C1 C2 C3 120.5(3) . . ?
C1 C2 H2 119.7 . . ?
C3 C2 H2 119.7 . . ?
C13 C18 H18 119.6 . . ?
C17 C18 C13 120.8(3) . . ?
C17 C18 H18 119.6 . . ?
S3 C23 H23 108.2 . . ?
S4 C23 S3 113.89(16) . . ?
S4 C23 H23 108.2 . . ?
C16 C23 S3 107.8(2) . . ?
C16 C23 S4 110.5(2) . . ?
C16 C23 H23 108.2 . . ?
C7 C12 H12 119.8 . . ?
C11 C12 C7 120.4(3) . . ?
C11 C12 H12 119.8 . . ?
C8 C9 H9 119.7 . . ?
C10 C9 C8 120.6(3) . . ?
C10 C9 H9 119.7 . . ?
C12 C11 H11 119.7 . . ?
C10 C11 C12 120.5(3) . . ?
C10 C11 H11 119.7 . . ?
C9 C10 C11 119.5(3) . . ?
C9 C10 H10 120.2 . . ?
C11 C10 H10 120.2 . . ?
H25A C25 H25B 107.9 . . ?
C26 C25 H25A 109.1 . . ?
C26 C25 H25B 109.1 . . ?
C24 C25 H25A 109.1 . . ?
C24 C25 H25B 109.1 . . ?
C24 C25 C26 112.4(3) . . ?
S4 C26 H26A 108.8 . . ?
S4 C26 H26B 108.8 . . ?
C25 C26 S4 114.0(3) . . ?
C25 C26 H26A 108.8 . . ?
C25 C26 H26B 108.8 . . ?
H26A C26 H26B 107.6 . . ?
S3 C24 H24A 108.7 . . ?
S3 C24 H24B 108.7 . . ?
C25 C24 S3 114.0(3) . . ?
C25 C24 H24A 108.7 . . ?
C25 C24 H24B 108.7 . . ?
H24A C24 H24B 107.6 . . ?
S2 C22 H22A 108.7 . . ?
S2 C22 H22B 108.7 . . ?
H22A C22 H22B 107.6 . . ?
C21 C22 S2 114.3(3) . . ?
C21 C22 H22A 108.7 . . ?
C21 C22 H22B 108.7 . . ?
S1 C20 H20A 108.5 . . ?
S1 C20 H20B 108.5 . . ?
H20A C20 H20B 107.5 . . ?
C21 C20 S1 114.9(3) . . ?
C21 C20 H20A 108.5 . . ?
C21 C20 H20B 108.5 . . ?
C22 C21 H21A 108.8 . . ?
C22 C21 H21B 108.8 . . ?
C20 C21 C22 113.7(3) . . ?
C20 C21 H21A 108.8 . . ?
C20 C21 H21B 108.8 . . ?
H21A C21 H21B 107.7 . . ?

loop_
_geom_bond_atom_site_label_1
_geom_bond_atom_site_label_2
_geom_bond_distance
_geom_bond_site_symmetry_2
_geom_bond_publ_flag
S1 C19 1.809(3) . ?
S1 C20 1.814(4) . ?
S3 C23 1.806(3) . ?
S3 C24 1.809(4) . ?
S2 C19 1.805(3) . ?
S2 C22 1.804(3) . ?
S4 C23 1.803(3) . ?
S4 C26 1.805(4) . ?
N1 C13 1.417(4) . ?
N1 C1 1.440(3) . ?
N1 C7 1.418(4) . ?
C13 C14 1.390(4) . ?
C13 C18 1.391(4) . ?
C4 C3 1.375(4) . ?
C4 C5 1.388(4) . ?
C4 C19 1.514(4) . ?
C1 C6 1.387(4) . ?
C1 C2 1.375(4) . ?
C14 H14 0.9300 . ?
C14 C15 1.381(4) . ?
C3 H3 0.9300 . ?
C3 C2 1.389(4) . ?
C7 C8 1.380(4) . ?
C7 C12 1.384(4) . ?
C17 H17 0.9300 . ?
C17 C16 1.385(4) . ?
C17 C18 1.379(4) . ?
C5 H5 0.9300 . ?
C5 C6 1.375(4) . ?
C16 C15 1.377(4) . ?
C16 C23 1.515(4) . ?
C15 H15 0.9300 . ?
C6 H6 0.9300 . ?
C19 H19 0.9800 . ?
C8 H8 0.9300 . ?
C8 C9 1.381(4) . ?
C2 H2 0.9300 . ?
C18 H18 0.9300 . ?
C23 H23 0.9800 . ?
C12 H12 0.9300 . ?
C12 C11 1.379(5) . ?
C9 H9 0.9300 . ?
C9 C10 1.361(4) . ?
C11 H11 0.9300 . ?
C11 C10 1.372(5) . ?
C10 H10 0.9300 . ?
C25 H25A 0.9700 . ?
C25 H25B 0.9700 . ?
C25 C26 1.510(5) . ?
C25 C24 1.505(5) . ?
C26 H26A 0.9700 . ?
C26 H26B 0.9700 . ?
C24 H24A 0.9700 . ?
C24 H24B 0.9700 . ?
C22 H22A 0.9700 . ?
C22 H22B 0.9700 . ?
C22 C21 1.500(6) . ?
C20 H20A 0.9700 . ?
C20 H20B 0.9700 . ?
C20 C21 1.500(6) . ?
C21 H21A 0.9700 . ?
C21 H21B 0.9700 . ?

loop_
_geom_torsion_atom_site_label_1
_geom_torsion_atom_site_label_2
_geom_torsion_atom_site_label_3
_geom_torsion_atom_site_label_4
_geom_torsion
_geom_torsion_site_symmetry_1
_geom_torsion_site_symmetry_2
_geom_torsion_site_symmetry_3
_geom_torsion_site_symmetry_4
_geom_torsion_publ_flag
S1 C20 C21 C22 65.3(4) . . . . ?
S2 C22 C21 C20 -65.8(4) . . . . ?
N1 C13 C14 C15 -176.3(3) . . . . ?
N1 C13 C18 C17 175.3(3) . . . . ?
N1 C1 C6 C5 -176.0(3) . . . . ?
N1 C1 C2 C3 175.3(3) . . . . ?
N1 C7 C8 C9 179.7(3) . . . . ?
N1 C7 C12 C11 -179.9(3) . . . . ?
C13 N1 C1 C6 -41.4(4) . . . . ?
C13 N1 C1 C2 141.3(3) . . . . ?
C13 N1 C7 C8 132.1(3) . . . . ?
C13 N1 C7 C12 -48.4(4) . . . . ?
C13 C14 C15 C16 0.8(5) . . . . ?
C4 C3 C2 C1 1.1(5) . . . . ?
C4 C5 C6 C1 0.5(5) . . . . ?
C1 N1 C13 C14 140.0(3) . . . . ?
C1 N1 C13 C18 -38.4(4) . . . . ?
C1 N1 C7 C8 -30.7(4) . . . . ?
C1 N1 C7 C12 148.8(3) . . . . ?
C14 C13 C18 C17 -3.1(5) . . . . ?
C3 C4 C5 C6 -1.5(5) . . . . ?
C3 C4 C19 S1 105.7(3) . . . . ?
C3 C4 C19 S2 -129.3(3) . . . . ?
C7 N1 C13 C14 -22.5(4) . . . . ?
C7 N1 C13 C18 159.1(3) . . . . ?
C7 N1 C1 C6 121.9(3) . . . . ?
C7 N1 C1 C2 -55.4(4) . . . . ?
C7 C8 C9 C10 0.1(5) . . . . ?
C7 C12 C11 C10 0.3(5) . . . . ?
C17 C16 C15 C14 -2.6(5) . . . . ?
C17 C16 C23 S3 113.3(3) . . . . ?
C17 C16 C23 S4 -121.6(3) . . . . ?
C5 C4 C3 C2 0.7(5) . . . . ?
C5 C4 C19 S1 -73.3(3) . . . . ?
C5 C4 C19 S2 51.6(3) . . . . ?
C16 C17 C18 C13 1.3(5) . . . . ?
C15 C16 C23 S3 -65.5(3) . . . . ?
C15 C16 C23 S4 59.6(3) . . . . ?
C6 C1 C2 C3 -2.1(5) . . . . ?
C19 S1 C20 C21 -57.5(3) . . . . ?
C19 S2 C22 C21 58.8(4) . . . . ?
C19 C4 C3 C2 -178.4(3) . . . . ?
C19 C4 C5 C6 177.6(3) . . . . ?
C8 C7 C12 C11 -0.3(5) . . . . ?
C8 C9 C10 C11 -0.1(5) . . . . ?
C2 C1 C6 C5 1.3(5) . . . . ?
C18 C13 C14 C15 2.1(4) . . . . ?
C18 C17 C16 C15 1.5(4) . . . . ?
C18 C17 C16 C23 -177.3(3) . . . . ?
C23 S3 C24 C25 -58.6(3) . . . . ?
C23 S4 C26 C25 59.2(3) . . . . ?
C23 C16 C15 C14 176.2(3) . . . . ?
C12 C7 C8 C9 0.1(4) . . . . ?
C12 C11 C10 C9 -0.1(5) . . . . ?
C26 S4 C23 S3 -57.4(2) . . . . ?
C26 S4 C23 C16 -178.9(2) . . . . ?
C26 C25 C24 S3 67.3(4) . . . . ?
C24 S3 C23 S4 57.1(2) . . . . ?
C24 S3 C23 C16 -179.9(2) . . . . ?
C24 C25 C26 S4 -67.7(4) . . . . ?
C22 S2 C19 S1 -58.5(2) . . . . ?
C22 S2 C19 C4 -180.0(2) . . . . ?
C20 S1 C19 S2 57.7(2) . . . . ?
C20 S1 C19 C4 -179.3(2) . . . . ?
